data_4076567
loop_
_publ_author_name
'Chua, Chris Jansen'
'Ren, Yi'
'Baumgartner, Thomas'

_publ_section_title
;
 Structure--Property Studies of Bichromophoric, PAH-Functionalized
 Dithieno[3,2-b:2&#x2032;,3&#x2032;-d]phospholes
;
_journal_issue 6
_journal_name_full Organometallics
_journal_page_first 2425
_journal_paper_doi 10.1021/om3000407
_journal_volume 31
_journal_year 2012
_chemical_formula_moiety 'C24 H13 O P S2'
_chemical_formula_sum 'C24 H13 O P S2'
_chemical_formula_weight 412.43
_chemical_name_systematic
;
 ?
;
_space_group_IT_number 2
_symmetry_cell_setting triclinic
_symmetry_space_group_name_Hall '-P 1'
_symmetry_space_group_name_H-M 'P -1'
_atom_sites_solution_hydrogens geom
_atom_sites_solution_primary direct
_atom_sites_solution_secondary difmap
_audit_conform_dict_location ftp://ftp.iucr.org/pub/cif_core.dic
_audit_conform_dict_name cif_core.dic
_audit_conform_dict_version 2.3
_audit_creation_date 2011-07-19T11:38:26-00:00
_audit_creation_method 'WinGX routine CIF_UPDATE'
_cell_angle_alpha 81.033(2)
_cell_angle_beta 87.225(2)
_cell_angle_gamma 68.423(2)
_cell_formula_units_Z 2
_cell_length_a 8.0690(3)
_cell_length_b 10.1130(4)
_cell_length_c 11.9800(4)
_cell_measurement_reflns_used 3764
_cell_measurement_temperature 173(2)
_cell_measurement_theta_max 27.485
_cell_measurement_theta_min 0.998
_cell_volume 897.93(6)
_computing_cell_refinement 'HKL DENZO (Otwinowski & Minor, 1997)'
_computing_data_collection 'COLLECT (Hooft, 1998)'
_computing_data_reduction 'SCALEPACK (Otwinowski & Minor, 1997)'
_computing_molecular_graphics 'ORTEP-3 (Farrugia, 1997)'
_computing_publication_material 'SHELXL-97 (Sheldrick, 2008)'
_computing_structure_refinement 'SHELXL-97 (Sheldrick, 2008)'
_computing_structure_solution 'SIR92 (Altomare et al., 1991)'
_diffrn_ambient_temperature 173(2)
_diffrn_measured_fraction_theta_full 0.984
_diffrn_measured_fraction_theta_max 0.984
_diffrn_measurement_device_type 'Bruker APEX2 CCD'
_diffrn_measurement_method ' \w and \f'
_diffrn_radiation_monochromator graphite
_diffrn_radiation_probe x-ray
_diffrn_radiation_type MoK\a
_diffrn_radiation_wavelength 0.71073
_diffrn_reflns_av_R_equivalents 0.0292
_diffrn_reflns_av_unetI/netI 0.0367
_diffrn_reflns_limit_h_max 10
_diffrn_reflns_limit_h_min -10
_diffrn_reflns_limit_k_max 12
_diffrn_reflns_limit_k_min -13
_diffrn_reflns_limit_l_max 15
_diffrn_reflns_limit_l_min -15
_diffrn_reflns_number 7479
_diffrn_reflns_theta_full 27.52
_diffrn_reflns_theta_max 27.52
_diffrn_reflns_theta_min 2.19
_exptl_absorpt_coefficient_mu 0.399
_exptl_absorpt_correction_T_max 0.9537
_exptl_absorpt_correction_T_min 0.9209
_exptl_absorpt_correction_type multi-scan
_exptl_absorpt_process_details 'SORTAV: (Blessing, 1997)'
_exptl_crystal_colour colourless
_exptl_crystal_density_diffrn 1.525
_exptl_crystal_density_method 'not measured'
_exptl_crystal_description block
_exptl_crystal_F_000 424
_exptl_crystal_size_max 0.21
_exptl_crystal_size_mid 0.18
_exptl_crystal_size_min 0.12
_refine_diff_density_max 0.551
_refine_diff_density_min -0.633
_refine_diff_density_rms 0.192
_refine_ls_extinction_method none
_refine_ls_goodness_of_fit_ref 1.218
_refine_ls_hydrogen_treatment constr
_refine_ls_matrix_type full
_refine_ls_number_parameters 253
_refine_ls_number_reflns 4080
_refine_ls_number_restraints 0
_refine_ls_restrained_S_all 1.218
_refine_ls_R_factor_all 0.056
_refine_ls_R_factor_gt 0.0474
_refine_ls_shift/su_max 0.001
_refine_ls_shift/su_mean 0
_refine_ls_structure_factor_coef Fsqd
_refine_ls_weighting_details 'calc w=1/[\s^2^(Fo^2^)+(0.0698P)^2^+0.6270P] where P=(Fo^2^+2Fc^2^)/3'
_refine_ls_weighting_scheme calc
_refine_ls_wR_factor_gt 0.1348
_refine_ls_wR_factor_ref 0.1467
_reflns_number_gt 3560
_reflns_number_total 4080
_reflns_threshold_expression >2sigma(I)
_cod_data_source_file om3000407_si_002.cif
_cod_data_source_block 4a
_cod_depositor_comments
;
The following automatic conversions were performed:

'_symmetry_cell_setting' value 'Triclinic' changed to 'triclinic'
according to /home/saulius/struct/CIF-dictionaries/cif_core.dic
dictionary named 'cif_core.dic' version 2.4.1 from 2010-06-29.

Automatic conversion script
Id: cif_fix_values 1715 2011-07-08 13:25:40Z adriana 
;
_cod_database_code 4076567

loop_
_symmetry_equiv_pos_as_xyz
'x, y, z'
'-x, -y, -z'

loop_
_atom_site_label
_atom_site_type_symbol
_atom_site_fract_x
_atom_site_fract_y
_atom_site_fract_z
_atom_site_U_iso_or_equiv
_atom_site_adp_type
_atom_site_occupancy
_atom_site_symmetry_multiplicity
_atom_site_calc_flag
_atom_site_refinement_flags
C1 C 1.0301(3) 0.3223(3) 0.1177(2) 0.0286(5) Uani 1 1 d .
H1 H 1.0983 0.3822 0.1115 0.034 Uiso 1 1 calc R
C2 C 0.8493(3) 0.3730(3) 0.1045(2) 0.0243(5) Uani 1 1 d .
H2 H 0.7772 0.4721 0.0882 0.029 Uiso 1 1 calc R
C3 C 0.7819(3) 0.2607(3) 0.11814(19) 0.0210(5) Uani 1 1 d .
C4 C 0.9156(3) 0.1260(3) 0.13919(19) 0.0222(5) Uani 1 1 d .
C5 C 0.8559(3) 0.0061(3) 0.14284(19) 0.0221(5) Uani 1 1 d .
C6 C 0.6749(3) 0.0460(2) 0.12630(19) 0.0209(4) Uani 1 1 d .
C7 C 0.6240(3) -0.0741(3) 0.12289(19) 0.0234(5) Uani 1 1 d .
H7 H 0.505 -0.0671 0.1121 0.028 Uiso 1 1 calc R
C8 C 0.7674(3) -0.2008(3) 0.1371(2) 0.0268(5) Uani 1 1 d .
H8 H 0.7593 -0.2922 0.1372 0.032 Uiso 1 1 calc R
C11 C 0.4660(3) 0.2704(2) 0.25135(19) 0.0202(4) Uani 1 1 d .
C12 C 0.4368(3) 0.1573(3) 0.3240(2) 0.0226(5) Uani 1 1 d .
H12 H 0.4754 0.0643 0.3021 0.027 Uiso 1 1 calc R
C13 C 0.3527(3) 0.1796(3) 0.4268(2) 0.0249(5) Uani 1 1 d .
H13 H 0.3305 0.1027 0.4731 0.03 Uiso 1 1 calc R
C14 C 0.3000(3) 0.3138(3) 0.46321(19) 0.0236(5) Uani 1 1 d .
C15 C 0.2155(3) 0.3388(3) 0.5710(2) 0.0287(5) Uani 1 1 d .
H15 H 0.1907 0.2634 0.6175 0.034 Uiso 1 1 calc R
C16 C 0.1713(4) 0.4668(3) 0.6064(2) 0.0303(6) Uani 1 1 d .
H16 H 0.1158 0.48 0.6777 0.036 Uiso 1 1 calc R
C17 C 0.2060(3) 0.5848(3) 0.5389(2) 0.0256(5) Uani 1 1 d .
C18 C 0.1629(3) 0.7183(3) 0.5751(2) 0.0307(6) Uani 1 1 d .
H18 H 0.1094 0.7327 0.6468 0.037 Uiso 1 1 calc R
C19 C 0.1969(4) 0.8298(3) 0.5078(2) 0.0329(6) Uani 1 1 d .
H19 H 0.1672 0.9196 0.534 0.04 Uiso 1 1 calc R
C20 C 0.2740(4) 0.8115(3) 0.4026(2) 0.0303(5) Uani 1 1 d .
H20 H 0.2965 0.8889 0.3573 0.036 Uiso 1 1 calc R
C21 C 0.3192(3) 0.6794(3) 0.3624(2) 0.0242(5) Uani 1 1 d .
C22 C 0.3936(3) 0.6566(3) 0.2526(2) 0.0247(5) Uani 1 1 d .
H22 H 0.4142 0.7334 0.205 0.03 Uiso 1 1 calc R
C23 C 0.4353(3) 0.5290(3) 0.2147(2) 0.0231(5) Uani 1 1 d .
H23 H 0.4811 0.5191 0.1407 0.028 Uiso 1 1 calc R
C24 C 0.4116(3) 0.4082(2) 0.28451(18) 0.0199(4) Uani 1 1 d .
C25 C 0.3325(3) 0.4287(2) 0.39285(18) 0.0197(4) Uani 1 1 d .
C26 C 0.2859(3) 0.5639(3) 0.43132(19) 0.0223(5) Uani 1 1 d .
S1 S 1.12074(8) 0.13691(7) 0.14671(5) 0.02793(17) Uani 1 1 d .
S2 S 0.96458(8) -0.17621(6) 0.15458(5) 0.02710(17) Uani 1 1 d .
P1 P 0.56893(7) 0.23870(6) 0.11573(5) 0.01854(16) Uani 1 1 d .
O1 O 0.4476(2) 0.31695(18) 0.01771(13) 0.0236(4) Uani 1 1 d .

loop_
_atom_site_aniso_label
_atom_site_aniso_U_11
_atom_site_aniso_U_22
_atom_site_aniso_U_33
_atom_site_aniso_U_23
_atom_site_aniso_U_13
_atom_site_aniso_U_12
C1 0.0232(12) 0.0335(13) 0.0341(13) -0.0082(11) 0.0059(10) -0.0154(10)
C2 0.0217(11) 0.0278(12) 0.0253(11) -0.0060(9) 0.0029(9) -0.0108(9)
C3 0.0175(10) 0.0279(11) 0.0200(10) -0.0070(9) 0.0035(8) -0.0100(9)
C4 0.0175(11) 0.0278(12) 0.0206(10) -0.0046(9) 0.0009(8) -0.0072(9)
C5 0.0192(11) 0.0254(11) 0.0199(10) -0.0054(9) 0.0014(8) -0.0053(9)
C6 0.0200(11) 0.0229(11) 0.0194(10) -0.0036(8) 0.0017(8) -0.0075(9)
C7 0.0242(11) 0.0270(12) 0.0215(10) -0.0031(9) 0.0011(9) -0.0123(9)
C8 0.0311(13) 0.0252(12) 0.0245(11) -0.0036(9) -0.0007(10) -0.0106(10)
C11 0.0151(10) 0.0251(11) 0.0193(10) -0.0021(8) -0.0004(8) -0.0065(8)
C12 0.0233(11) 0.0219(11) 0.0236(11) -0.0033(9) 0.0005(9) -0.0096(9)
C13 0.0261(12) 0.0259(11) 0.0228(11) 0.0016(9) 0.0010(9) -0.0117(10)
C14 0.0191(11) 0.0314(12) 0.0194(10) -0.0021(9) 0.0008(8) -0.0092(9)
C15 0.0290(13) 0.0373(13) 0.0196(11) -0.0004(10) 0.0033(9) -0.0138(11)
C16 0.0288(13) 0.0414(14) 0.0187(11) -0.0044(10) 0.0024(9) -0.0107(11)
C17 0.0191(11) 0.0325(13) 0.0231(11) -0.0073(10) -0.0011(9) -0.0055(10)
C18 0.0262(13) 0.0365(14) 0.0269(12) -0.0117(11) 0.0001(10) -0.0058(11)
C19 0.0283(13) 0.0307(13) 0.0383(14) -0.0155(11) -0.0022(11) -0.0045(10)
C20 0.0284(13) 0.0264(12) 0.0358(13) -0.0058(10) -0.0009(11) -0.0092(10)
C21 0.0176(11) 0.0252(11) 0.0282(12) -0.0044(9) -0.0015(9) -0.0056(9)
C22 0.0203(11) 0.0248(11) 0.0272(11) -0.0005(9) 0.0005(9) -0.0074(9)
C23 0.0164(10) 0.0268(11) 0.0237(11) -0.0018(9) 0.0022(8) -0.0060(9)
C24 0.0150(10) 0.0260(11) 0.0181(10) -0.0034(8) -0.0010(8) -0.0066(8)
C25 0.0149(10) 0.0240(11) 0.0189(10) -0.0017(8) -0.0001(8) -0.0060(8)
C26 0.0157(10) 0.0277(12) 0.0214(10) -0.0045(9) -0.0025(8) -0.0051(9)
S1 0.0156(3) 0.0350(3) 0.0331(3) -0.0061(3) -0.0001(2) -0.0086(2)
S2 0.0233(3) 0.0239(3) 0.0290(3) -0.0039(2) -0.0016(2) -0.0026(2)
P1 0.0150(3) 0.0218(3) 0.0188(3) -0.0038(2) 0.0010(2) -0.0065(2)
O1 0.0208(8) 0.0278(8) 0.0208(8) -0.0024(7) -0.0016(6) -0.0076(7)

loop_
_atom_type_symbol
_atom_type_description
_atom_type_scat_dispersion_real
_atom_type_scat_dispersion_imag
_atom_type_scat_source
C C 0.0033 0.0016 'International Tables Vol C Tables 4.2.6.8 and 6.1.1.4'
H H 0 0 'International Tables Vol C Tables 4.2.6.8 and 6.1.1.4'
S S 0.1246 0.1234 'International Tables Vol C Tables 4.2.6.8 and 6.1.1.4'
P P 0.1023 0.0942 'International Tables Vol C Tables 4.2.6.8 and 6.1.1.4'
O O 0.0106 0.006 'International Tables Vol C Tables 4.2.6.8 and 6.1.1.4'

loop_
_geom_angle_atom_site_label_1
_geom_angle_atom_site_label_2
_geom_angle_atom_site_label_3
_geom_angle
C2 C1 S1 112.32(19)
C2 C1 H1 123.8
S1 C1 H1 123.8
C1 C2 C3 112.1(2)
C1 C2 H2 124
C3 C2 H2 124
C4 C3 C2 112.3(2)
C4 C3 P1 108.83(18)
C2 C3 P1 138.82(19)
C3 C4 C5 114.7(2)
C3 C4 S1 111.92(19)
C5 C4 S1 133.25(18)
C6 C5 C4 114.4(2)
C6 C5 S2 112.00(19)
C4 C5 S2 133.50(18)
C5 C6 C7 112.5(2)
C5 C6 P1 109.62(18)
C7 C6 P1 137.91(19)
C8 C7 C6 111.7(2)
C8 C7 H7 124.2
C6 C7 H7 124.2
C7 C8 S2 112.55(19)
C7 C8 H8 123.7
S2 C8 H8 123.7
C12 C11 C24 119.6(2)
C12 C11 P1 119.76(17)
C24 C11 P1 120.59(17)
C13 C12 C11 121.0(2)
C13 C12 H12 119.5
C11 C12 H12 119.5
C12 C13 C14 120.8(2)
C12 C13 H13 119.6
C14 C13 H13 119.6
C13 C14 C25 119.2(2)
C13 C14 C15 121.9(2)
C25 C14 C15 119.0(2)
C16 C15 C14 121.2(2)
C16 C15 H15 119.4
C14 C15 H15 119.4
C15 C16 C17 121.5(2)
C15 C16 H16 119.2
C17 C16 H16 119.2
C18 C17 C26 119.2(2)
C18 C17 C16 122.3(2)
C26 C17 C16 118.4(2)
C19 C18 C17 120.9(2)
C19 C18 H18 119.5
C17 C18 H18 119.5
C18 C19 C20 120.6(2)
C18 C19 H19 119.7
C20 C19 H19 119.7
C19 C20 C21 120.5(3)
C19 C20 H20 119.7
C21 C20 H20 119.7
C20 C21 C26 119.3(2)
C20 C21 C22 122.6(2)
C26 C21 C22 118.1(2)
C23 C22 C21 122.0(2)
C23 C22 H22 119
C21 C22 H22 119
C22 C23 C24 121.2(2)
C22 C23 H23 119.4
C24 C23 H23 119.4
C11 C24 C25 119.0(2)
C11 C24 C23 122.9(2)
C25 C24 C23 118.1(2)
C26 C25 C14 119.5(2)
C26 C25 C24 120.3(2)
C14 C25 C24 120.2(2)
C17 C26 C21 119.5(2)
C17 C26 C25 120.4(2)
C21 C26 C25 120.2(2)
C4 S1 C1 91.29(12)
C5 S2 C8 91.30(12)
O1 P1 C6 117.99(10)
O1 P1 C11 113.80(10)
C6 P1 C11 105.25(10)
O1 P1 C3 117.74(10)
C6 P1 C3 91.99(11)
C11 P1 C3 107.45(10)

loop_
_geom_bond_atom_site_label_1
_geom_bond_atom_site_label_2
_geom_bond_distance
C1 C2 1.365(3)
C1 S1 1.727(3)
C1 H1 0.95
C2 C3 1.414(3)
C2 H2 0.95
C3 C4 1.386(3)
C3 P1 1.814(2)
C4 C5 1.454(3)
C4 S1 1.706(2)
C5 C6 1.380(3)
C5 S2 1.712(2)
C6 C7 1.425(3)
C6 P1 1.803(2)
C7 C8 1.367(3)
C7 H7 0.95
C8 S2 1.725(3)
C8 H8 0.95
C11 C12 1.410(3)
C11 C24 1.414(3)
C11 P1 1.808(2)
C12 C13 1.386(3)
C12 H12 0.95
C13 C14 1.399(3)
C13 H13 0.95
C14 C25 1.423(3)
C14 C15 1.444(3)
C15 C16 1.342(4)
C15 H15 0.95
C16 C17 1.443(4)
C16 H16 0.95
C17 C18 1.397(4)
C17 C26 1.423(3)
C18 C19 1.386(4)
C18 H18 0.95
C19 C20 1.387(4)
C19 H19 0.95
C20 C21 1.405(3)
C20 H20 0.95
C21 C26 1.423(3)
C21 C22 1.436(3)
C22 C23 1.354(3)
C22 H22 0.95
C23 C24 1.437(3)
C23 H23 0.95
C24 C25 1.429(3)
C25 C26 1.423(3)
P1 O1 1.4886(16)

loop_
_geom_torsion_atom_site_label_1
_geom_torsion_atom_site_label_2
_geom_torsion_atom_site_label_3
_geom_torsion_atom_site_label_4
_geom_torsion
S1 C1 C2 C3 0.0(3)
C1 C2 C3 C4 -1.3(3)
C1 C2 C3 P1 179.1(2)
C2 C3 C4 C5 -174.22(19)
P1 C3 C4 C5 5.5(3)
C2 C3 C4 S1 1.9(3)
P1 C3 C4 S1 -178.34(11)
C3 C4 C5 C6 -0.9(3)
S1 C4 C5 C6 -175.97(19)
C3 C4 C5 S2 174.19(19)
S1 C4 C5 S2 -0.9(4)
C4 C5 C6 C7 176.01(19)
S2 C5 C6 C7 -0.1(3)
C4 C5 C6 P1 -4.3(3)
S2 C5 C6 P1 179.59(11)
C5 C6 C7 C8 0.1(3)
P1 C6 C7 C8 -179.5(2)
C6 C7 C8 S2 0.0(3)
C24 C11 C12 C13 1.2(3)
P1 C11 C12 C13 -177.79(18)
C11 C12 C13 C14 -2.3(4)
C12 C13 C14 C25 0.5(4)
C12 C13 C14 C15 -178.7(2)
C13 C14 C15 C16 177.7(2)
C25 C14 C15 C16 -1.5(4)
C14 C15 C16 C17 0.0(4)
C15 C16 C17 C18 -179.2(2)
C15 C16 C17 C26 1.3(4)
C26 C17 C18 C19 -0.1(4)
C16 C17 C18 C19 -179.6(2)
C17 C18 C19 C20 0.3(4)
C18 C19 C20 C21 -0.1(4)
C19 C20 C21 C26 -0.4(4)
C19 C20 C21 C22 177.8(2)
C20 C21 C22 C23 -179.5(2)
C26 C21 C22 C23 -1.3(4)
C21 C22 C23 C24 -1.8(4)
C12 C11 C24 C25 1.8(3)
P1 C11 C24 C25 -179.30(16)
C12 C11 C24 C23 -179.4(2)
P1 C11 C24 C23 -0.5(3)
C22 C23 C24 C11 -175.1(2)
C22 C23 C24 C25 3.7(3)
C13 C14 C25 C26 -177.5(2)
C15 C14 C25 C26 1.8(3)
C13 C14 C25 C24 2.4(3)
C15 C14 C25 C24 -178.3(2)
C11 C24 C25 C26 176.3(2)
C23 C24 C25 C26 -2.5(3)
C11 C24 C25 C14 -3.6(3)
C23 C24 C25 C14 177.6(2)
C18 C17 C26 C21 -0.4(3)
C16 C17 C26 C21 179.1(2)
C18 C17 C26 C25 179.5(2)
C16 C17 C26 C25 -1.0(3)
C20 C21 C26 C17 0.6(3)
C22 C21 C26 C17 -177.6(2)
C20 C21 C26 C25 -179.3(2)
C22 C21 C26 C25 2.5(3)
C14 C25 C26 C17 -0.5(3)
C24 C25 C26 C17 179.6(2)
C14 C25 C26 C21 179.4(2)
C24 C25 C26 C21 -0.5(3)
C3 C4 S1 C1 -1.61(19)
C5 C4 S1 C1 173.6(2)
C2 C1 S1 C4 0.9(2)
C6 C5 S2 C8 0.10(19)
C4 C5 S2 C8 -175.0(2)
C7 C8 S2 C5 -0.06(19)
C5 C6 P1 O1 129.30(17)
C7 C6 P1 O1 -51.1(3)
C5 C6 P1 C11 -102.49(18)
C7 C6 P1 C11 77.1(3)
C5 C6 P1 C3 6.21(18)
C7 C6 P1 C3 -174.2(3)
C12 C11 P1 O1 112.72(19)
C24 C11 P1 O1 -66.2(2)
C12 C11 P1 C6 -18.0(2)
C24 C11 P1 C6 163.11(18)
C12 C11 P1 C3 -115.06(19)
C24 C11 P1 C3 66.0(2)
C4 C3 P1 O1 -129.91(16)
C2 C3 P1 O1 49.7(3)
C4 C3 P1 C6 -6.62(18)
C2 C3 P1 C6 173.0(3)
C4 C3 P1 C11 100.05(17)
C2 C3 P1 C11 -80.3(3)

loop_
_cod_related_entry_id
_cod_related_entry_database
_cod_related_entry_code
1 ChemSpider 30659821
